data_7238922
loop_
_publ_author_name
'Basu, Arghya'
'Dey, Sandeep Kumar'
'Das, Gopal'

_publ_section_title
;
 Amidothiourea based colorimetric receptors for basic anions: evidence of
 anion induced deprotonation of amide --NH proton and hydroxide induced
 anion&#x22EF;\p interaction with the deprotonated receptors
;
_journal_issue 18
_journal_name_full 'RSC Advances'
_journal_page_first 6596
_journal_paper_doi 10.1039/c3ra23123b
_journal_volume 3
_journal_year 2013
_chemical_formula_sum 'C30 H48 N6 O6 S'
_chemical_formula_weight 620.81
_space_group_IT_number 2
_space_group_name_Hall '-P 1'
_space_group_name_H-M_alt 'P -1'
_symmetry_cell_setting triclinic
_symmetry_space_group_name_H-M 'P -1'
_atom_sites_solution_hydrogens geom
_atom_sites_solution_primary direct
_atom_sites_solution_secondary difmap
_audit_creation_method SHELXL-97
_cell_angle_alpha 71.458(4)
_cell_angle_beta 71.925(4)
_cell_angle_gamma 69.239(4)
_cell_formula_units_Z 2
_cell_length_a 11.9041(7)
_cell_length_b 12.0508(7)
_cell_length_c 13.7606(8)
_cell_measurement_temperature 298(2)
_cell_measurement_theta_max 21.22
_cell_measurement_theta_min 1.62
_cell_volume 1706.02(18)
_computing_structure_refinement 'SHELXL-97 (Sheldrick, 1997)'
_computing_structure_solution 'SHELXS-97 (Sheldrick, 1990)'
_diffrn_ambient_temperature 298(2)
_diffrn_measured_fraction_theta_full 0.998
_diffrn_measured_fraction_theta_max 0.998
_diffrn_radiation_monochromator graphite
_diffrn_radiation_source 'fine-focus sealed tube'
_diffrn_radiation_type MoK\a
_diffrn_radiation_wavelength 0.71073
_diffrn_reflns_av_R_equivalents 0.0522
_diffrn_reflns_av_sigmaI/netI 0.0689
_diffrn_reflns_limit_h_max 13
_diffrn_reflns_limit_h_min -14
_diffrn_reflns_limit_k_max 14
_diffrn_reflns_limit_k_min -13
_diffrn_reflns_limit_l_max 16
_diffrn_reflns_limit_l_min -16
_diffrn_reflns_number 21578
_diffrn_reflns_theta_full 24.88
_diffrn_reflns_theta_max 24.88
_diffrn_reflns_theta_min 1.60
_exptl_absorpt_coefficient_mu 0.143
_exptl_absorpt_correction_T_max 0.961
_exptl_absorpt_correction_T_min 0.955
_exptl_absorpt_correction_type multi-scan
_exptl_absorpt_process_details SADBAS
_exptl_crystal_colour red
_exptl_crystal_density_diffrn 1.209
_exptl_crystal_density_method 'not measured'
_exptl_crystal_description Needle
_exptl_crystal_F_000 668
_exptl_crystal_size_max 0.32
_exptl_crystal_size_mid 0.29
_exptl_crystal_size_min 0.28
_refine_diff_density_max 0.227
_refine_diff_density_min -0.175
_refine_diff_density_rms 0.046
_refine_ls_extinction_method none
_refine_ls_goodness_of_fit_ref 1.018
_refine_ls_matrix_type full
_refine_ls_number_parameters 408
_refine_ls_number_reflns 5508
_refine_ls_number_restraints 2
_refine_ls_restrained_S_all 1.018
_refine_ls_R_factor_all 0.1372
_refine_ls_R_factor_gt 0.0657
_refine_ls_shift/su_max 0.002
_refine_ls_shift/su_mean 0.000
_refine_ls_structure_factor_coef Fsqd
_refine_ls_weighting_details 'calc w=1/[\s^2^(Fo^2^)+(0.0879P)^2^+0.7070P] where P=(Fo^2^+2Fc^2^)/3'
_refine_ls_weighting_scheme calc
_refine_ls_wR_factor_gt 0.1714
_refine_ls_wR_factor_ref 0.2034
_reflns_number_gt 4872
_reflns_number_total 5908
_reflns_threshold_expression >2sigma(I)
_cod_data_source_file c3ra23123b.txt
_cod_data_source_block ab-1
_cod_depositor_comments
;
The following automatic conversions were performed:

data item '_symmetry_cell_setting' value 'Triclinic' was changed to
'triclinic' in accordance with the
/home/saulius/struct/COD-crude-data/automatic-downloads/DataCite-retrospective/RSC/depositions/lib/dictionaries/cif_core.dic
dictionary named 'cif_core.dic' version 2.4.2 last updated on
2011-04-26.

Automatic conversion script
Id: cif_fix_values 6909 2019-04-08 15:41:33Z antanas 
;
_cod_original_cell_volume 1706.02(17)
_cod_original_sg_symbol_H-M ' P -1'
_cod_database_code 7238922

loop_
_symmetry_equiv_pos_as_xyz
'x, y, z'
'-x, -y, -z'

loop_
_atom_site_label
_atom_site_type_symbol
_atom_site_fract_x
_atom_site_fract_y
_atom_site_fract_z
_atom_site_U_iso_or_equiv
_atom_site_adp_type
_atom_site_occupancy
_atom_site_symmetry_multiplicity
_atom_site_calc_flag
_atom_site_refinement_flags
S1 S 0.70700(11) 0.71080(11) 0.46577(8) 0.0737(4) Uani 1 1 d .
C9 C 0.5962(4) 1.0582(4) 0.0414(3) 0.0531(10) Uani 1 1 d .
C13 C 0.6816(4) 1.0415(4) -0.1370(3) 0.0579(11) Uani 1 1 d .
C10 C 0.5070(4) 1.1622(4) 0.0057(3) 0.0595(11) Uani 1 1 d .
H10 H 0.4471 1.2050 0.0531 0.071 Uiso 1 1 calc R
C11 C 0.5071(4) 1.2016(4) -0.0992(3) 0.0606(11) Uani 1 1 d .
C14 C 0.6851(4) 0.9977(4) -0.0327(3) 0.0570(10) Uani 1 1 d .
H14 H 0.7464 0.9281 -0.0114 0.068 Uiso 1 1 calc R
C12 C 0.5929(4) 1.1424(4) -0.1733(3) 0.0635(12) Uani 1 1 d .
H12 H 0.5908 1.1694 -0.2442 0.076 Uiso 1 1 calc R
C8 C 0.5893(4) 1.0129(4) 0.1562(3) 0.0581(11) Uani 1 1 d .
C7 C 0.7287(4) 0.7593(4) 0.3349(3) 0.0610(11) Uani 1 1 d .
C1 C 0.9039(4) 0.5862(4) 0.2719(3) 0.0620(11) Uani 1 1 d .
C6 C 0.9392(5) 0.5305(5) 0.1896(4) 0.0775(13) Uani 1 1 d .
H6 H 0.9020 0.5676 0.1325 0.093 Uiso 1 1 calc R
C2 C 0.9599(4) 0.5326(5) 0.3543(4) 0.0836(14) Uani 1 1 d .
H2 H 0.9382 0.5703 0.4095 0.100 Uiso 1 1 calc R
C3 C 1.0496(5) 0.4213(5) 0.3554(4) 0.0933(16) Uani 1 1 d .
H3 H 1.0869 0.3841 0.4124 0.112 Uiso 1 1 calc R
C5 C 1.0298(5) 0.4198(5) 0.1910(4) 0.0893(15) Uani 1 1 d .
H5 H 1.0536 0.3825 0.1353 0.107 Uiso 1 1 calc R
C4 C 1.0838(5) 0.3659(5) 0.2756(5) 0.0959(16) Uani 1 1 d .
H4 H 1.1440 0.2912 0.2778 0.115 Uiso 1 1 calc R
N2 N 0.6568(4) 0.8689(4) 0.2918(3) 0.0635(10) Uani 1 1 d .
N3 N 0.6713(3) 0.9092(3) 0.1831(2) 0.0626(9) Uani 1 1 d .
N6 N 0.7094(3) 0.2446(3) 0.3065(2) 0.0551(8) Uani 1 1 d .
N1 N 0.8134(4) 0.7006(4) 0.2622(3) 0.0661(10) Uani 1 1 d .
N5 N 0.7760(4) 0.9735(4) -0.2131(3) 0.0793(11) Uani 1 1 d .
N4 N 0.4083(4) 1.3107(4) -0.1344(4) 0.0817(12) Uani 1 1 d .
O1 O 0.5056(3) 1.0751(3) 0.2160(2) 0.0794(9) Uani 1 1 d .
O3 O 0.4123(3) 1.3499(3) -0.2280(3) 0.0955(11) Uani 1 1 d .
O4 O 0.7751(3) 1.0148(3) -0.3054(3) 0.1052(12) Uani 1 1 d .
O2 O 0.3277(4) 1.3560(4) -0.0685(4) 0.1399(18) Uani 1 1 d .
O5 O 0.8519(4) 0.8817(4) -0.1788(3) 0.1154(13) Uani 1 1 d .
C15 C 0.5804(3) 0.2677(4) 0.2942(3) 0.0602(11) Uani 1 1 d .
H15A H 0.5824 0.2083 0.2593 0.072 Uiso 1 1 calc R
H15B H 0.5275 0.2531 0.3637 0.072 Uiso 1 1 calc R
C16 C 0.5224(4) 0.3935(4) 0.2336(4) 0.0762(13) Uani 1 1 d .
H16A H 0.5146 0.4539 0.2698 0.091 Uiso 1 1 calc R
H16B H 0.5752 0.4106 0.1643 0.091 Uiso 1 1 calc R
C17 C 0.3970(4) 0.4030(4) 0.2226(4) 0.0889(15) Uani 1 1 d .
H17A H 0.3428 0.3918 0.2918 0.107 Uiso 1 1 calc R
H17B H 0.4042 0.3380 0.1917 0.107 Uiso 1 1 calc R
C18 C 0.3403(5) 0.5248(5) 0.1548(5) 0.122(2) Uani 1 1 d .
H18A H 0.3370 0.5896 0.1829 0.183 Uiso 1 1 calc R
H18B H 0.2584 0.5290 0.1543 0.183 Uiso 1 1 calc R
H18C H 0.3896 0.5329 0.0843 0.183 Uiso 1 1 calc R
C19 C 0.7105(4) 0.3255(4) 0.3708(3) 0.0630(11) Uani 1 1 d .
H19A H 0.7949 0.3094 0.3749 0.076 Uiso 1 1 calc R
H19B H 0.6836 0.4098 0.3332 0.076 Uiso 1 1 calc R
C20 C 0.6318(4) 0.3113(4) 0.4811(3) 0.0692(12) Uani 1 1 d .
H20A H 0.6555 0.2268 0.5193 0.083 Uiso 1 1 calc R
H20B H 0.5460 0.3328 0.4784 0.083 Uiso 1 1 calc R
C21 C 0.6466(4) 0.3923(4) 0.5382(4) 0.0804(13) Uani 1 1 d .
H21A H 0.6404 0.4731 0.4922 0.097 Uiso 1 1 calc R
H21B H 0.5791 0.3998 0.5995 0.097 Uiso 1 1 calc R
C22 C 0.7659(5) 0.3471(5) 0.5732(4) 0.0978(16) Uani 1 1 d .
H22A H 0.7728 0.2673 0.6192 0.147 Uiso 1 1 calc R
H22B H 0.7678 0.4021 0.6097 0.147 Uiso 1 1 calc R
H22C H 0.8335 0.3430 0.5129 0.147 Uiso 1 1 calc R
C23 C 0.7513(4) 0.1110(4) 0.3607(3) 0.0604(11) Uani 1 1 d .
H23A H 0.6883 0.0940 0.4232 0.072 Uiso 1 1 calc R
H23B H 0.7568 0.0625 0.3142 0.072 Uiso 1 1 calc R
C24 C 0.8729(4) 0.0688(4) 0.3927(4) 0.0734(13) Uani 1 1 d .
H24A H 0.8630 0.1003 0.4524 0.088 Uiso 1 1 calc R
H24B H 0.9333 0.1007 0.3351 0.088 Uiso 1 1 calc R
C25 C 0.9190(5) -0.0709(4) 0.4219(4) 0.0869(15) Uani 1 1 d .
H25A H 0.9847 -0.0956 0.4587 0.104 Uiso 1 1 calc R
H25B H 0.8523 -0.1027 0.4695 0.104 Uiso 1 1 calc R
C26 C 0.9660(5) -0.1257(5) 0.3275(4) 0.1012(17) Uani 1 1 d .
H26A H 0.9014 -0.1014 0.2906 0.152 Uiso 1 1 calc R
H26B H 0.9917 -0.2131 0.3501 0.152 Uiso 1 1 calc R
H26C H 1.0346 -0.0976 0.2816 0.152 Uiso 1 1 calc R
C27 C 0.7954(4) 0.2730(4) 0.2013(3) 0.0691(12) Uani 1 1 d .
H27A H 0.8771 0.2538 0.2131 0.083 Uiso 1 1 calc R
H27B H 0.7691 0.3602 0.1718 0.083 Uiso 1 1 calc R
C28 C 0.8050(4) 0.2076(4) 0.1202(3) 0.0811(14) Uani 1 1 d .
H28A H 0.8316 0.1200 0.1479 0.097 Uiso 1 1 calc R
H28B H 0.7248 0.2282 0.1049 0.097 Uiso 1 1 calc R
C29 C 0.8963(5) 0.2440(5) 0.0202(4) 0.0988(17) Uani 1 1 d .
H29A H 0.8701 0.3319 -0.0057 0.119 Uiso 1 1 calc R
H29B H 0.9762 0.2225 0.0363 0.119 Uiso 1 1 calc R
C30 C 0.9091(6) 0.1844(6) -0.0644(4) 0.126(2) Uani 1 1 d .
H30A H 0.9307 0.0974 -0.0380 0.188 Uiso 1 1 calc R
H30B H 0.9725 0.2058 -0.1235 0.188 Uiso 1 1 calc R
H30C H 0.8324 0.2118 -0.0858 0.188 Uiso 1 1 calc R
O6 O 0.4158(4) 0.0211(4) 0.4285(3) 0.1148(13) Uani 1 1 d D
H1 H 0.804(4) 0.733(4) 0.198(3) 0.077(14) Uiso 1 1 d .
H2A H 0.598(4) 0.909(4) 0.337(3) 0.077(16) Uiso 1 1 d .
H6A H 0.402(8) 0.072(6) 0.471(5) 0.27(4) Uiso 1 1 d D
H6B H 0.428(6) 0.062(5) 0.357(2) 0.17(3) Uiso 1 1 d D

loop_
_atom_site_aniso_label
_atom_site_aniso_U_11
_atom_site_aniso_U_22
_atom_site_aniso_U_33
_atom_site_aniso_U_23
_atom_site_aniso_U_13
_atom_site_aniso_U_12
S1 0.0747(8) 0.0835(9) 0.0558(7) -0.0042(6) -0.0177(6) -0.0221(7)
C9 0.061(3) 0.051(3) 0.054(2) -0.009(2) -0.016(2) -0.025(2)
C13 0.065(3) 0.061(3) 0.052(2) -0.014(2) -0.005(2) -0.029(2)
C10 0.069(3) 0.051(3) 0.060(3) -0.013(2) -0.015(2) -0.019(2)
C11 0.061(3) 0.053(3) 0.066(3) 0.000(2) -0.022(2) -0.020(2)
C14 0.057(3) 0.053(2) 0.065(3) -0.013(2) -0.014(2) -0.020(2)
C12 0.076(3) 0.069(3) 0.053(2) 0.000(2) -0.020(3) -0.036(3)
C8 0.071(3) 0.052(3) 0.057(3) -0.015(2) -0.016(2) -0.022(3)
C7 0.063(3) 0.067(3) 0.062(3) -0.010(2) -0.021(2) -0.028(3)
C1 0.060(3) 0.061(3) 0.067(3) -0.008(2) -0.020(2) -0.020(3)
C6 0.076(3) 0.086(4) 0.081(3) -0.025(3) -0.019(3) -0.028(3)
C2 0.069(3) 0.103(4) 0.076(3) -0.030(3) -0.022(3) -0.009(3)
C3 0.075(4) 0.102(4) 0.093(4) -0.024(3) -0.028(3) -0.004(3)
C5 0.076(4) 0.087(4) 0.114(4) -0.044(3) -0.015(3) -0.020(3)
C4 0.079(4) 0.081(4) 0.126(5) -0.029(4) -0.027(4) -0.013(3)
N2 0.068(3) 0.067(3) 0.053(2) -0.012(2) -0.017(2) -0.014(2)
N3 0.075(3) 0.068(2) 0.0457(19) -0.0055(17) -0.0195(18) -0.023(2)
N6 0.048(2) 0.056(2) 0.061(2) -0.0105(17) -0.0090(16) -0.0204(17)
N1 0.074(3) 0.071(3) 0.053(2) -0.010(2) -0.022(2) -0.017(2)
N5 0.092(3) 0.084(3) 0.063(3) -0.018(2) -0.005(2) -0.035(3)
N4 0.081(3) 0.074(3) 0.087(3) 0.005(3) -0.037(3) -0.024(3)
O1 0.102(3) 0.068(2) 0.0609(18) -0.0221(16) -0.0152(18) -0.0127(19)
O3 0.110(3) 0.083(2) 0.093(2) 0.0180(19) -0.052(2) -0.036(2)
O4 0.115(3) 0.139(3) 0.057(2) -0.028(2) -0.0007(19) -0.043(2)
O2 0.110(3) 0.140(4) 0.110(3) -0.025(3) -0.033(3) 0.040(3)
O5 0.126(3) 0.095(3) 0.087(3) -0.027(2) -0.005(2) 0.002(3)
C15 0.051(3) 0.070(3) 0.066(3) -0.017(2) -0.012(2) -0.024(2)
C16 0.073(3) 0.068(3) 0.091(3) -0.013(3) -0.030(3) -0.019(3)
C17 0.074(3) 0.081(3) 0.115(4) -0.010(3) -0.045(3) -0.017(3)
C18 0.107(4) 0.118(5) 0.132(5) 0.004(4) -0.065(4) -0.017(4)
C19 0.062(3) 0.059(3) 0.074(3) -0.013(2) -0.019(2) -0.023(2)
C20 0.066(3) 0.073(3) 0.074(3) -0.030(2) -0.007(2) -0.021(2)
C21 0.078(3) 0.076(3) 0.085(3) -0.025(3) -0.022(3) -0.010(3)
C22 0.110(4) 0.102(4) 0.095(4) -0.028(3) -0.036(3) -0.031(3)
C23 0.058(3) 0.059(3) 0.063(2) -0.014(2) -0.012(2) -0.016(2)
C24 0.072(3) 0.070(3) 0.081(3) -0.022(2) -0.025(3) -0.013(3)
C25 0.080(3) 0.079(4) 0.099(4) -0.019(3) -0.039(3) -0.005(3)
C26 0.084(4) 0.091(4) 0.143(5) -0.048(4) -0.033(4) -0.018(3)
C27 0.062(3) 0.082(3) 0.063(3) -0.012(2) -0.004(2) -0.032(2)
C28 0.083(3) 0.086(3) 0.068(3) -0.020(3) 0.000(3) -0.029(3)
C29 0.098(4) 0.134(5) 0.068(3) -0.020(3) -0.004(3) -0.052(4)
C30 0.145(6) 0.146(5) 0.075(4) -0.034(4) -0.002(4) -0.042(4)
O6 0.130(3) 0.122(3) 0.073(3) -0.008(3) 0.004(2) -0.048(3)

loop_
_atom_type_symbol
_atom_type_description
_atom_type_scat_dispersion_real
_atom_type_scat_dispersion_imag
_atom_type_scat_source
C C 0.0033 0.0016 'International Tables Vol C Tables 4.2.6.8 and 6.1.1.4'
H H 0.0000 0.0000 'International Tables Vol C Tables 4.2.6.8 and 6.1.1.4'
N N 0.0061 0.0033 'International Tables Vol C Tables 4.2.6.8 and 6.1.1.4'
O O 0.0106 0.0060 'International Tables Vol C Tables 4.2.6.8 and 6.1.1.4'
S S 0.1246 0.1234 'International Tables Vol C Tables 4.2.6.8 and 6.1.1.4'

loop_
_geom_angle_atom_site_label_1
_geom_angle_atom_site_label_2
_geom_angle_atom_site_label_3
_geom_angle
C10 C9 C14 118.0(4)
C10 C9 C8 118.9(4)
C14 C9 C8 123.0(4)
C12 C13 C14 123.1(4)
C12 C13 N5 118.7(4)
C14 C13 N5 118.2(4)
C11 C10 C9 120.0(4)
C10 C11 C12 122.9(4)
C10 C11 N4 118.7(4)
C12 C11 N4 118.5(4)
C13 C14 C9 119.7(4)
C13 C12 C11 116.3(4)
O1 C8 N3 127.7(4)
O1 C8 C9 117.7(4)
N3 C8 C9 114.6(4)
N2 C7 N1 113.2(4)
N2 C7 S1 119.7(4)
N1 C7 S1 127.1(4)
C2 C1 C6 119.5(5)
C2 C1 N1 123.9(4)
C6 C1 N1 116.6(4)
C1 C6 C5 120.6(5)
C1 C2 C3 119.5(5)
C4 C3 C2 121.3(5)
C4 C5 C6 119.2(5)
C3 C4 C5 120.0(5)
C7 N2 N3 120.5(4)
C8 N3 N2 112.0(4)
C27 N6 C15 111.2(3)
C27 N6 C23 110.8(3)
C15 N6 C23 106.3(3)
C27 N6 C19 106.7(3)
C15 N6 C19 111.0(3)
C23 N6 C19 110.9(3)
C7 N1 C1 131.9(4)
O4 N5 O5 124.4(5)
O4 N5 C13 117.9(5)
O5 N5 C13 117.7(4)
O2 N4 O3 123.1(5)
O2 N4 C11 118.2(4)
O3 N4 C11 118.7(5)
C16 C15 N6 116.1(3)
C17 C16 C15 110.9(4)
C16 C17 C18 112.4(4)
C20 C19 N6 116.3(3)
C19 C20 C21 110.7(4)
C22 C21 C20 114.4(4)
C24 C23 N6 116.2(3)
C23 C24 C25 110.8(4)
C26 C25 C24 112.8(4)
N6 C27 C28 116.7(3)
C29 C28 C27 110.2(4)
C30 C29 C28 113.2(5)

loop_
_geom_bond_atom_site_label_1
_geom_bond_atom_site_label_2
_geom_bond_distance
S1 C7 1.673(4)
C9 C10 1.388(5)
C9 C14 1.395(5)
C9 C8 1.485(5)
C13 C12 1.369(5)
C13 C14 1.371(5)
C13 N5 1.481(6)
C10 C11 1.369(5)
C11 C12 1.376(6)
C11 N4 1.482(6)
C8 O1 1.259(5)
C8 N3 1.310(5)
C7 N2 1.357(5)
C7 N1 1.356(5)
C1 C2 1.358(6)
C1 C6 1.378(6)
C1 N1 1.413(5)
C6 C5 1.386(6)
C2 C3 1.387(6)
C3 C4 1.346(7)
C5 C4 1.369(7)
N2 N3 1.393(4)
N6 C27 1.507(5)
N6 C15 1.515(4)
N6 C23 1.515(5)
N6 C19 1.516(5)
N5 O4 1.210(4)
N5 O5 1.220(5)
N4 O2 1.202(5)
N4 O3 1.216(4)
C15 C16 1.511(5)
C16 C17 1.508(6)
C17 C18 1.516(6)
C19 C20 1.509(5)
C20 C21 1.516(6)
C21 C22 1.501(6)
C23 C24 1.509(5)
C24 C25 1.532(6)
C25 C26 1.507(6)
C27 C28 1.516(6)
C28 C29 1.514(6)
C29 C30 1.496(7)
